data_4343469
loop_
_publ_author_name
'W\"achtler, Erik'
'Priv\'er, Steven H'
'Wagler, J\"org'
'Heine, Thomas'
'Zhechkov, Lyuben'
'Bennett, Martin A.'
'Bhargava, Suresh K.'

_publ_contact_author
;
 W\"achtler, Erik 
 Institut f\"ur Anorganische Chemie  
 Technische Universit\"at Bergakademie Freiberg
 Leipziger Str. 29 
 09596 Freiberg 
 Bundesrepublik Deutschland
;
_publ_section_title
;
 Metallophilic Contacts in 2-C6F4PPh2 Bridged Heterobinuclear Complexes: A
 Crystallographic and Computational Study.
;
_journal_issue 14
_journal_name_full 'Inorganic chemistry'
_journal_page_first 6947
_journal_page_last 6957
_journal_paper_doi 10.1021/acs.inorgchem.5b00939
_journal_volume 54
_journal_year 2015
_chemical_formula_moiety 'C42 H38 Au F8 P4 Pd, F6 P'
_chemical_formula_sum 'C42 H38 Au F14 P5 Pd'
_chemical_formula_weight 1266.94
_chemical_name_systematic
; 
 ? 
;
_space_group_IT_number 61
_symmetry_cell_setting orthorhombic
_symmetry_space_group_name_Hall '-P 2ac 2ab'
_symmetry_space_group_name_H-M 'P b c a'
_atom_sites_solution_hydrogens geom
_atom_sites_solution_primary direct
_atom_sites_solution_secondary difmap
_audit_creation_method SHELXL-97
_cell_angle_alpha 90.00
_cell_angle_beta 90.00
_cell_angle_gamma 90.00
_cell_formula_units_Z 8
_cell_length_a 18.1286(18)
_cell_length_b 21.628(2)
_cell_length_c 22.770(2)
_cell_measurement_reflns_used 4244
_cell_measurement_temperature 100(2)
_cell_measurement_theta_max 27.92
_cell_measurement_theta_min 2.25
_cell_volume 8927.8(14)
_computing_cell_refinement 'Bruker SAINT'
_computing_data_collection 'Bruker APEX2'
_computing_data_reduction 'Bruker SAINT'
_computing_molecular_graphics 'Bruker SHELXTL'
_computing_publication_material 'Bruker SHELXTL'
_computing_structure_refinement 'SHELXL-97 (Sheldrick, 2008)'
_computing_structure_solution 'SHELXS-97 (Sheldrick, 2008)'
_diffrn_ambient_temperature 100(2)
_diffrn_measured_fraction_theta_full 0.999
_diffrn_measured_fraction_theta_max 0.999
_diffrn_measurement_device_type 'Bruker APEX-II CCD'
_diffrn_measurement_method 'phi and omega scans'
_diffrn_radiation_monochromator graphite
_diffrn_radiation_source 'fine-focus sealed tube'
_diffrn_radiation_type MoK\a
_diffrn_radiation_wavelength 0.71073
_diffrn_reflns_av_R_equivalents 0.0798
_diffrn_reflns_av_sigmaI/netI 0.0745
_diffrn_reflns_limit_h_max 23
_diffrn_reflns_limit_h_min -23
_diffrn_reflns_limit_k_max 28
_diffrn_reflns_limit_k_min -27
_diffrn_reflns_limit_l_max 10
_diffrn_reflns_limit_l_min -30
_diffrn_reflns_number 40547
_diffrn_reflns_theta_full 28.00
_diffrn_reflns_theta_max 28.00
_diffrn_reflns_theta_min 1.72
_exptl_absorpt_coefficient_mu 3.955
_exptl_absorpt_correction_T_max 0.7464
_exptl_absorpt_correction_T_min 0.6319
_exptl_absorpt_correction_type multi-scan
_exptl_absorpt_process_details SADABS
_exptl_crystal_colour colorless
_exptl_crystal_density_diffrn 1.885
_exptl_crystal_density_method 'not measured'
_exptl_crystal_description needle
_exptl_crystal_F_000 4928
_exptl_crystal_size_max 0.35
_exptl_crystal_size_mid 0.02
_exptl_crystal_size_min 0.02
_refine_diff_density_max 1.473
_refine_diff_density_min -1.361
_refine_diff_density_rms 0.157
_refine_ls_extinction_method none
_refine_ls_goodness_of_fit_ref 1.002
_refine_ls_hydrogen_treatment constr
_refine_ls_matrix_type full
_refine_ls_number_parameters 584
_refine_ls_number_reflns 10766
_refine_ls_number_restraints 31
_refine_ls_restrained_S_all 1.004
_refine_ls_R_factor_all 0.0777
_refine_ls_R_factor_gt 0.0375
_refine_ls_shift/su_max 0.001
_refine_ls_shift/su_mean 0.000
_refine_ls_structure_factor_coef Fsqd
_refine_ls_weighting_details 'calc w=1/[\s^2^(Fo^2^)+(0.0199P)^2^+0.0000P] where P=(Fo^2^+2Fc^2^)/3'
_refine_ls_weighting_scheme calc
_refine_ls_wR_factor_gt 0.0590
_refine_ls_wR_factor_ref 0.0688
_reflns_number_gt 7212
_reflns_number_total 10766
_reflns_threshold_expression >2sigma(I)
_cod_data_source_file ic5b00939_si_002.cif
_cod_data_source_block 19
_cod_depositor_comments
;
The following automatic conversions were performed:

'_symmetry_cell_setting' value 'Orthorhombic' changed to
'orthorhombic' according to
/usr/data/users/saulius/crontab/automatic-downloads/rss-feeds/ACS/lib/dictionaries/cif_core.dic
dictionary named 'cif_core.dic' version 2.4.2 from 2011-04-26.

'_exptl_absorpt_correction_type' value 'MULTI-SCAN' changed to
'multi-scan' according to
/usr/data/users/saulius/crontab/automatic-downloads/rss-feeds/ACS/lib/dictionaries/cif_core.dic
dictionary named 'cif_core.dic' version 2.4.2 from 2011-04-26.

Automatic conversion script
Id: cif_fix_values 3271 2015-04-21 07:52:19Z andrius 

 Adding full bibliography for 4343462--4343474.cif.
;
_cod_original_cell_volume 8927.7(15)
_cod_original_sg_symbol_H-M 'Pbca '
_cod_database_code 4343469

loop_
_symmetry_equiv_pos_as_xyz
'x, y, z'
'-x+1/2, -y, z+1/2'
'-x, y+1/2, -z+1/2'
'x+1/2, -y+1/2, -z'
'-x, -y, -z'
'x-1/2, y, -z-1/2'
'x, -y-1/2, z-1/2'
'-x-1/2, y-1/2, z'

loop_
_atom_site_label
_atom_site_type_symbol
_atom_site_fract_x
_atom_site_fract_y
_atom_site_fract_z
_atom_site_U_iso_or_equiv
_atom_site_adp_type
_atom_site_occupancy
_atom_site_symmetry_multiplicity
_atom_site_calc_flag
_atom_site_refinement_flags
_atom_site_disorder_assembly
_atom_site_disorder_group
Pd1 Pd 0.08317(2) 0.121064(16) 0.105502(16) 0.01338(8) Uani 1 1 d D . .
Au1 Au 0.168408(10) 0.225723(8) 0.130006(7) 0.01223(5) Uani 1 1 d . A .
P1 P 0.26028(7) 0.16126(6) 0.16477(5) 0.0129(3) Uani 1 1 d . . .
P2 P 0.06718(7) 0.28811(5) 0.11261(5) 0.0127(3) Uani 1 1 d . . .
P3 P 0.13186(7) 0.11621(6) 0.01151(5) 0.0150(3) Uani 1 1 d . A .
F1 F 0.35402(15) 0.05057(12) 0.19405(11) 0.0196(6) Uani 1 1 d . A .
F2 F 0.32611(16) -0.06930(12) 0.17629(12) 0.0230(6) Uani 1 1 d . . .
F3 F 0.19249(15) -0.10541(11) 0.13357(13) 0.0241(7) Uani 1 1 d . A .
F4 F 0.09034(15) -0.02152(12) 0.10460(13) 0.0220(6) Uani 1 1 d . . .
F5 F -0.07485(15) 0.33508(12) 0.05543(12) 0.0190(6) Uani 1 1 d . A .
F6 F -0.18267(14) 0.27002(13) 0.00335(12) 0.0235(7) Uani 1 1 d . . .
F7 F -0.17504(17) 0.14552(14) -0.00061(14) 0.0321(8) Uani 1 1 d . A .
F8 F -0.06094(17) 0.08534(13) 0.04709(15) 0.0341(8) Uani 1 1 d . . .
C1 C 0.1668(3) 0.06279(19) 0.13314(19) 0.0129(9) Uani 1 1 d . A .
C2 C 0.2365(3) 0.0802(2) 0.15599(19) 0.0124(10) Uani 1 1 d . A .
C3 C 0.2873(3) 0.0346(2) 0.1705(2) 0.0155(10) Uani 1 1 d . . .
C4 C 0.2749(3) -0.0274(2) 0.1629(2) 0.0155(11) Uani 1 1 d . A .
C5 C 0.2070(3) -0.0453(2) 0.1409(2) 0.0163(11) Uani 1 1 d . . .
C6 C 0.1560(3) -0.0006(2) 0.1269(2) 0.0179(10) Uani 1 1 d . A .
C7 C 0.3533(2) 0.1730(2) 0.1352(2) 0.0142(10) Uani 1 1 d . A .
C8 C 0.3910(3) 0.2265(3) 0.1488(2) 0.0244(12) Uani 1 1 d . . .
H8 H 0.3683 0.2566 0.1732 0.029 Uiso 1 1 calc R A .
C9 C 0.4608(3) 0.2368(2) 0.1276(2) 0.0303(13) Uani 1 1 d . A .
H9 H 0.4860 0.2738 0.1377 0.036 Uiso 1 1 calc R . .
C10 C 0.4946(3) 0.1938(2) 0.0918(2) 0.0234(12) Uani 1 1 d . . .
H10 H 0.5434 0.2009 0.0779 0.028 Uiso 1 1 calc R A .
C11 C 0.4575(3) 0.1403(2) 0.0759(2) 0.0182(11) Uani 1 1 d . A .
H11 H 0.4800 0.1110 0.0504 0.022 Uiso 1 1 calc R . .
C12 C 0.3869(3) 0.1301(2) 0.0978(2) 0.0170(11) Uani 1 1 d . . .
H12 H 0.3612 0.0934 0.0873 0.020 Uiso 1 1 calc R A .
C13 C 0.2637(3) 0.1766(2) 0.24371(19) 0.0150(10) Uani 1 1 d . A .
C14 C 0.2607(3) 0.2379(2) 0.2630(2) 0.0176(11) Uani 1 1 d . . .
H14 H 0.2619 0.2707 0.2353 0.021 Uiso 1 1 calc R A .
C15 C 0.2561(3) 0.2508(2) 0.3232(2) 0.0230(12) Uani 1 1 d . A .
H15 H 0.2548 0.2924 0.3364 0.028 Uiso 1 1 calc R . .
C16 C 0.2534(3) 0.2029(2) 0.3632(2) 0.0267(12) Uani 1 1 d . . .
H16 H 0.2496 0.2117 0.4040 0.032 Uiso 1 1 calc R A .
C17 C 0.2563(3) 0.1417(2) 0.3444(2) 0.0294(14) Uani 1 1 d . A .
H17 H 0.2543 0.1089 0.3721 0.035 Uiso 1 1 calc R . .
C18 C 0.2620(3) 0.1290(2) 0.2851(2) 0.0243(12) Uani 1 1 d . . .
H18 H 0.2649 0.0872 0.2723 0.029 Uiso 1 1 calc R A .
C19 C -0.0008(3) 0.1782(2) 0.07508(19) 0.0145(10) Uani 1 1 d . A .
C20 C -0.0059(3) 0.2441(2) 0.07687(19) 0.0131(10) Uani 1 1 d . A .
C21 C -0.0674(3) 0.2731(2) 0.05232(19) 0.0154(10) Uani 1 1 d . . .
C22 C -0.1229(3) 0.2408(2) 0.0261(2) 0.0200(12) Uani 1 1 d . A .
C23 C -0.1192(3) 0.1778(2) 0.0242(2) 0.0217(12) Uani 1 1 d . . .
C24 C -0.0595(3) 0.1487(2) 0.0490(2) 0.0198(12) Uani 1 1 d . A .
C25 C 0.0866(3) 0.3582(2) 0.0710(2) 0.0139(10) Uani 1 1 d . A .
C26 C 0.0481(3) 0.4127(2) 0.0807(2) 0.0167(11) Uani 1 1 d . . .
H26 H 0.0099 0.4138 0.1092 0.020 Uiso 1 1 calc R A .
C27 C 0.0646(3) 0.4651(2) 0.0493(2) 0.0221(12) Uani 1 1 d . A .
H27 H 0.0384 0.5023 0.0567 0.027 Uiso 1 1 calc R . .
C28 C 0.1194(3) 0.4640(2) 0.0070(2) 0.0264(13) Uani 1 1 d . . .
H28 H 0.1298 0.5002 -0.0152 0.032 Uiso 1 1 calc R A .
C29 C 0.1588(3) 0.4106(2) -0.0029(2) 0.0264(12) Uani 1 1 d . A .
H29 H 0.1968 0.4099 -0.0316 0.032 Uiso 1 1 calc R . .
C30 C 0.1428(3) 0.3576(2) 0.0295(2) 0.0210(12) Uani 1 1 d . . .
H30 H 0.1704 0.3208 0.0232 0.025 Uiso 1 1 calc R A .
C31 C 0.0314(3) 0.3164(2) 0.1821(2) 0.0132(10) Uani 1 1 d . A .
C32 C -0.0438(3) 0.3271(2) 0.1930(2) 0.0205(12) Uani 1 1 d . . .
H32 H -0.0797 0.3158 0.1646 0.025 Uiso 1 1 calc R A .
C33 C -0.0656(3) 0.3543(2) 0.2455(2) 0.0224(12) Uani 1 1 d . A .
H33 H -0.1165 0.3617 0.2528 0.027 Uiso 1 1 calc R . .
C34 C -0.0135(3) 0.3707(2) 0.2873(2) 0.0213(12) Uani 1 1 d . . .
H34 H -0.0289 0.3897 0.3229 0.026 Uiso 1 1 calc R A .
C35 C 0.0607(3) 0.3595(2) 0.2776(2) 0.0216(12) Uani 1 1 d . A .
H35 H 0.0962 0.3705 0.3064 0.026 Uiso 1 1 calc R . .
C36 C 0.0827(3) 0.3321(2) 0.2254(2) 0.0155(10) Uani 1 1 d . . .
H36 H 0.1336 0.3239 0.2189 0.019 Uiso 1 1 calc R A .
C37 C 0.0863(3) 0.0566(3) -0.0306(2) 0.0320(14) Uani 1 1 d . . .
H37A H 0.1091 0.0536 -0.0695 0.048 Uiso 1 1 calc R A .
H37B H 0.0339 0.0669 -0.0349 0.048 Uiso 1 1 calc R . .
H37C H 0.0910 0.0169 -0.0102 0.048 Uiso 1 1 calc R . .
C38 C 0.1233(3) 0.1845(2) -0.0341(2) 0.0265(13) Uani 1 1 d . . .
H38A H 0.1423 0.1755 -0.0735 0.040 Uiso 1 1 calc R A .
H38B H 0.1517 0.2184 -0.0167 0.040 Uiso 1 1 calc R . .
H38C H 0.0713 0.1964 -0.0368 0.040 Uiso 1 1 calc R . .
C39 C 0.2290(3) 0.0976(3) 0.0056(2) 0.0256(13) Uani 1 1 d . . .
H39A H 0.2374 0.0555 0.0199 0.038 Uiso 1 1 calc R A .
H39B H 0.2577 0.1268 0.0293 0.038 Uiso 1 1 calc R . .
H39C H 0.2443 0.1005 -0.0356 0.038 Uiso 1 1 calc R . .
P5 P 0.26322(8) 0.05468(6) 0.83059(6) 0.0230(3) Uani 1 1 d . . .
F9 F 0.19724(17) 0.01763(14) 0.80019(13) 0.0299(8) Uani 1 1 d . . .
F10 F 0.32143(18) 0.01215(16) 0.79731(15) 0.0449(9) Uani 1 1 d . . .
F11 F 0.26354(18) 0.10292(14) 0.77682(12) 0.0314(8) Uani 1 1 d . . .
F12 F 0.20350(16) 0.09776(13) 0.86353(12) 0.0270(7) Uani 1 1 d . . .
F13 F 0.26152(18) 0.00723(13) 0.88492(13) 0.0338(8) Uani 1 1 d . . .
F14 F 0.32775(18) 0.09222(14) 0.86169(13) 0.0367(8) Uani 1 1 d . . .
P4A P 0.0160(2) 0.10470(18) 0.18972(15) 0.01338(8) Uani 0.431(8) 1 d PD A 1
C40A C -0.0418(7) 0.1658(6) 0.2169(9) 0.042(3) Uani 0.431(8) 1 d PD A 1
H40A H -0.0758 0.1791 0.1860 0.063 Uiso 0.431(8) 1 calc PR A 1
H40B H -0.0110 0.2009 0.2290 0.063 Uiso 0.431(8) 1 calc PR A 1
H40C H -0.0700 0.1509 0.2508 0.063 Uiso 0.431(8) 1 calc PR A 1
C41A C -0.0475(7) 0.0423(5) 0.1781(7) 0.051(3) Uani 0.431(8) 1 d PD A 1
H41A H -0.0200 0.0038 0.1721 0.076 Uiso 0.431(8) 1 calc PR A 1
H41B H -0.0777 0.0509 0.1434 0.076 Uiso 0.431(8) 1 calc PR A 1
H41C H -0.0795 0.0380 0.2126 0.076 Uiso 0.431(8) 1 calc PR A 1
C42A C 0.0676(7) 0.0817(8) 0.2531(5) 0.047(3) Uani 0.431(8) 1 d PD A 1
H42A H 0.0335 0.0693 0.2844 0.070 Uiso 0.431(8) 1 calc PR A 1
H42B H 0.0978 0.1165 0.2667 0.070 Uiso 0.431(8) 1 calc PR A 1
H42C H 0.0996 0.0468 0.2430 0.070 Uiso 0.431(8) 1 calc PR A 1
P4B P 0.02884(17) 0.11182(14) 0.19819(11) 0.01338(8) Uani 0.569(8) 1 d PD A 2
C40B C -0.0541(5) 0.1559(5) 0.2089(7) 0.042(3) Uani 0.569(8) 1 d PD A 2
H40D H -0.0735 0.1481 0.2484 0.063 Uiso 0.569(8) 1 calc PR A 2
H40E H -0.0910 0.1436 0.1797 0.063 Uiso 0.569(8) 1 calc PR A 2
H40F H -0.0432 0.2000 0.2045 0.063 Uiso 0.569(8) 1 calc PR A 2
C41B C -0.0008(6) 0.0337(3) 0.2127(5) 0.051(3) Uani 0.569(8) 1 d PD A 2
H41D H 0.0423 0.0065 0.2148 0.076 Uiso 0.569(8) 1 calc PR A 2
H41E H -0.0334 0.0198 0.1811 0.076 Uiso 0.569(8) 1 calc PR A 2
H41F H -0.0274 0.0325 0.2502 0.076 Uiso 0.569(8) 1 calc PR A 2
C42B C 0.0820(5) 0.1300(6) 0.2627(3) 0.047(3) Uani 0.569(8) 1 d PD A 2
H42D H 0.0988 0.1730 0.2605 0.070 Uiso 0.569(8) 1 calc PR A 2
H42E H 0.1248 0.1025 0.2649 0.070 Uiso 0.569(8) 1 calc PR A 2
H42F H 0.0512 0.1245 0.2977 0.070 Uiso 0.569(8) 1 calc PR A 2

loop_
_atom_site_aniso_label
_atom_site_aniso_U_11
_atom_site_aniso_U_22
_atom_site_aniso_U_33
_atom_site_aniso_U_23
_atom_site_aniso_U_13
_atom_site_aniso_U_12
Pd1 0.01071(18) 0.00912(16) 0.02031(17) 0.00043(15) 0.00167(15) 0.00005(15)
Au1 0.01270(8) 0.00855(7) 0.01543(8) 0.00025(8) -0.00167(8) 0.00124(8)
P1 0.0141(7) 0.0101(6) 0.0145(6) 0.0002(5) -0.0014(5) 0.0011(5)
P2 0.0125(6) 0.0097(6) 0.0158(6) -0.0002(5) -0.0015(5) 0.0010(5)
P3 0.0156(7) 0.0116(6) 0.0177(6) -0.0004(5) -0.0010(5) -0.0004(6)
F1 0.0220(17) 0.0171(14) 0.0199(14) 0.0014(12) -0.0061(12) 0.0035(13)
F2 0.0250(17) 0.0152(14) 0.0286(15) 0.0055(12) 0.0015(14) 0.0112(14)
F3 0.0290(17) 0.0079(13) 0.0352(17) -0.0003(14) 0.0014(14) 0.0008(12)
F4 0.0179(16) 0.0135(14) 0.0345(16) -0.0011(13) -0.0041(13) -0.0030(13)
F5 0.0178(16) 0.0133(14) 0.0259(15) 0.0016(12) -0.0072(12) 0.0023(13)
F6 0.0130(16) 0.0272(16) 0.0304(15) 0.0040(14) -0.0085(12) 0.0039(14)
F7 0.0161(17) 0.0295(17) 0.051(2) -0.0091(15) -0.0110(15) -0.0038(15)
F8 0.0210(18) 0.0132(15) 0.068(2) -0.0086(16) -0.0073(16) -0.0014(14)
C1 0.015(2) 0.010(2) 0.013(2) 0.0005(19) 0.002(2) 0.001(2)
C2 0.015(3) 0.007(2) 0.015(2) 0.0007(19) 0.0033(19) 0.003(2)
C3 0.014(3) 0.019(3) 0.014(2) -0.001(2) 0.0008(19) -0.001(2)
C4 0.018(3) 0.015(2) 0.014(2) 0.005(2) 0.0047(19) 0.008(2)
C5 0.023(3) 0.009(2) 0.017(3) 0.0012(19) 0.004(2) 0.000(2)
C6 0.018(3) 0.018(2) 0.018(2) 0.002(2) 0.001(2) -0.003(2)
C7 0.015(2) 0.015(2) 0.012(2) 0.003(2) 0.0020(19) -0.001(2)
C8 0.031(3) 0.021(3) 0.022(3) -0.005(2) 0.007(2) 0.000(3)
C9 0.035(3) 0.022(3) 0.034(3) -0.009(3) 0.011(3) -0.012(2)
C10 0.021(3) 0.021(3) 0.028(3) 0.004(2) 0.004(2) -0.005(2)
C11 0.023(3) 0.016(3) 0.016(2) -0.001(2) 0.000(2) 0.004(2)
C12 0.021(3) 0.010(2) 0.020(3) -0.001(2) 0.000(2) 0.000(2)
C13 0.015(3) 0.020(3) 0.011(2) 0.001(2) 0.0021(19) 0.002(2)
C14 0.018(3) 0.014(3) 0.021(2) 0.005(2) -0.003(2) 0.004(2)
C15 0.027(3) 0.016(2) 0.026(3) -0.007(2) -0.004(2) 0.004(2)
C16 0.035(3) 0.029(3) 0.016(3) -0.004(2) 0.003(2) 0.008(3)
C17 0.048(4) 0.022(3) 0.018(3) 0.000(2) 0.001(3) 0.012(3)
C18 0.035(3) 0.016(3) 0.021(3) 0.002(2) 0.005(2) 0.008(3)
C19 0.011(3) 0.016(2) 0.017(2) 0.001(2) 0.0000(19) -0.004(2)
C20 0.010(2) 0.017(2) 0.012(2) 0.0029(19) -0.0010(18) 0.000(2)
C21 0.015(3) 0.017(2) 0.014(2) -0.004(2) -0.0012(18) 0.001(2)
C22 0.012(3) 0.029(3) 0.019(3) 0.001(2) -0.0054(19) 0.003(2)
C23 0.014(3) 0.023(3) 0.028(3) -0.011(2) -0.003(2) -0.006(2)
C24 0.013(3) 0.016(3) 0.030(3) -0.004(2) 0.000(2) -0.003(2)
C25 0.011(2) 0.011(2) 0.019(2) 0.0009(19) -0.005(2) 0.001(2)
C26 0.019(3) 0.013(2) 0.018(2) 0.000(2) -0.003(2) 0.000(2)
C27 0.023(3) 0.012(2) 0.032(3) 0.002(2) -0.011(2) 0.004(2)
C28 0.025(3) 0.019(3) 0.035(3) 0.012(2) -0.007(2) -0.006(3)
C29 0.019(3) 0.027(3) 0.034(3) 0.010(2) 0.007(2) -0.001(3)
C30 0.021(3) 0.015(3) 0.027(3) 0.002(2) 0.001(2) 0.004(2)
C31 0.016(3) 0.007(2) 0.017(2) 0.0020(19) -0.0002(19) 0.000(2)
C32 0.016(3) 0.022(3) 0.023(3) -0.001(2) -0.001(2) 0.001(2)
C33 0.022(3) 0.024(3) 0.021(3) 0.000(2) 0.004(2) 0.005(2)
C34 0.027(3) 0.018(3) 0.019(3) 0.000(2) 0.006(2) 0.005(2)
C35 0.028(3) 0.020(3) 0.016(3) -0.004(2) -0.003(2) -0.009(2)
C36 0.013(3) 0.016(2) 0.018(2) 0.006(2) -0.001(2) -0.003(2)
C37 0.036(4) 0.034(3) 0.027(3) -0.014(3) 0.008(3) -0.014(3)
C38 0.037(4) 0.015(3) 0.027(3) 0.006(2) 0.003(2) 0.007(3)
C39 0.020(3) 0.041(3) 0.015(3) 0.004(2) 0.001(2) 0.003(3)
P5 0.0223(8) 0.0212(7) 0.0256(7) -0.0041(6) -0.0021(6) -0.0033(6)
F9 0.0270(18) 0.0260(17) 0.0368(18) -0.0078(15) -0.0052(14) -0.0088(15)
F10 0.029(2) 0.049(2) 0.058(2) -0.0134(19) 0.0088(17) 0.0070(18)
F11 0.040(2) 0.0318(18) 0.0227(16) 0.0031(14) 0.0006(14) -0.0112(16)
F12 0.0363(19) 0.0247(16) 0.0202(16) -0.0004(14) -0.0005(13) 0.0071(14)
F13 0.039(2) 0.0214(16) 0.041(2) 0.0074(14) -0.0098(15) 0.0000(15)
F14 0.0335(19) 0.0402(18) 0.0365(19) 0.0005(16) -0.0123(16) -0.0186(17)
P4A 0.01071(18) 0.00912(16) 0.02031(17) 0.00043(15) 0.00167(15) 0.00005(15)
C40A 0.041(5) 0.052(6) 0.032(5) 0.012(4) 0.017(4) 0.027(5)
C41A 0.046(8) 0.021(4) 0.085(10) -0.001(5) 0.048(6) -0.008(5)
C42A 0.019(5) 0.106(11) 0.016(4) 0.019(6) 0.006(3) -0.001(7)
P4B 0.01071(18) 0.00912(16) 0.02031(17) 0.00043(15) 0.00167(15) 0.00005(15)
C40B 0.041(5) 0.052(6) 0.032(5) 0.012(4) 0.017(4) 0.027(5)
C41B 0.046(8) 0.021(4) 0.085(10) -0.001(5) 0.048(6) -0.008(5)
C42B 0.019(5) 0.106(11) 0.016(4) 0.019(6) 0.006(3) -0.001(7)

loop_
_atom_type_symbol
_atom_type_description
_atom_type_scat_dispersion_real
_atom_type_scat_dispersion_imag
_atom_type_scat_source
C C 0.0033 0.0016 'International Tables Vol C Tables 4.2.6.8 and 6.1.1.4'
H H 0.0000 0.0000 'International Tables Vol C Tables 4.2.6.8 and 6.1.1.4'
F F 0.0171 0.0103 'International Tables Vol C Tables 4.2.6.8 and 6.1.1.4'
P P 0.1023 0.0942 'International Tables Vol C Tables 4.2.6.8 and 6.1.1.4'
Pd Pd -0.9988 1.0072 'International Tables Vol C Tables 4.2.6.8 and 6.1.1.4'
Au Au -2.0133 8.8022 'International Tables Vol C Tables 4.2.6.8 and 6.1.1.4'

loop_
_geom_angle_atom_site_label_1
_geom_angle_atom_site_label_2
_geom_angle_atom_site_label_3
_geom_angle
C1 Pd1 C19 178.14(18)
C1 Pd1 P4A 92.34(16)
C19 Pd1 P4A 88.94(16)
C1 Pd1 P3 88.52(13)
C19 Pd1 P3 89.89(13)
P4A Pd1 P3 164.81(12)
C1 Pd1 P4B 88.97(14)
C19 Pd1 P4B 92.48(15)
P4A Pd1 P4B 8.35(10)
P3 Pd1 P4B 172.06(8)
C1 Pd1 Au1 91.58(12)
C19 Pd1 Au1 89.40(13)
P4A Pd1 Au1 104.53(11)
P3 Pd1 Au1 90.60(3)
P4B Pd1 Au1 97.00(8)
P1 Au1 P2 169.26(4)
P1 Au1 Pd1 88.76(3)
P2 Au1 Pd1 89.98(3)
C2 P1 C13 106.9(2)
C2 P1 C7 108.2(2)
C13 P1 C7 107.7(2)
C2 P1 Au1 111.94(16)
C13 P1 Au1 104.57(16)
C7 P1 Au1 116.96(15)
C31 P2 C25 104.0(2)
C31 P2 C20 107.8(2)
C25 P2 C20 110.1(2)
C31 P2 Au1 109.33(15)
C25 P2 Au1 114.90(16)
C20 P2 Au1 110.37(15)
C37 P3 C39 104.3(3)
C37 P3 C38 103.8(3)
C39 P3 C38 102.8(3)
C37 P3 Pd1 110.36(18)
C39 P3 Pd1 116.69(16)
C38 P3 Pd1 117.39(18)
C6 C1 C2 115.1(4)
C6 C1 Pd1 117.7(4)
C2 C1 Pd1 127.1(3)
C3 C2 C1 119.3(4)
C3 C2 P1 120.2(4)
C1 C2 P1 120.5(3)
F1 C3 C4 116.2(4)
F1 C3 C2 120.0(4)
C4 C3 C2 123.8(5)
F2 C4 C3 121.5(4)
F2 C4 C5 120.8(4)
C3 C4 C5 117.7(4)
F3 C5 C6 121.5(4)
F3 C5 C4 119.5(4)
C6 C5 C4 119.1(4)
F4 C6 C5 115.9(4)
F4 C6 C1 119.1(4)
C5 C6 C1 125.0(4)
C8 C7 C12 118.5(4)
C8 C7 P1 119.4(4)
C12 C7 P1 122.1(3)
C9 C8 C7 121.0(5)
C9 C8 H8 119.5
C7 C8 H8 119.5
C8 C9 C10 120.5(5)
C8 C9 H9 119.8
C10 C9 H9 119.8
C9 C10 C11 120.0(5)
C9 C10 H10 120.0
C11 C10 H10 120.0
C10 C11 C12 119.0(5)
C10 C11 H11 120.5
C12 C11 H11 120.5
C11 C12 C7 120.9(4)
C11 C12 H12 119.5
C7 C12 H12 119.5
C14 C13 C18 119.2(4)
C14 C13 P1 118.6(4)
C18 C13 P1 121.9(4)
C13 C14 C15 119.9(4)
C13 C14 H14 120.1
C15 C14 H14 120.1
C16 C15 C14 119.9(5)
C16 C15 H15 120.0
C14 C15 H15 120.0
C15 C16 C17 120.5(5)
C15 C16 H16 119.7
C17 C16 H16 119.7
C18 C17 C16 119.6(5)
C18 C17 H17 120.2
C16 C17 H17 120.2
C17 C18 C13 120.9(5)
C17 C18 H18 119.5
C13 C18 H18 119.5
C24 C19 C20 115.2(4)
C24 C19 Pd1 115.7(4)
C20 C19 Pd1 129.1(4)
C21 C20 C19 119.3(4)
C21 C20 P2 121.6(4)
C19 C20 P2 119.1(3)
F5 C21 C22 117.3(4)
F5 C21 C20 120.4(4)
C22 C21 C20 122.3(5)
F6 C22 C21 121.2(4)
F6 C22 C23 119.5(4)
C21 C22 C23 119.3(5)
F7 C23 C22 119.5(5)
F7 C23 C24 121.6(5)
C22 C23 C24 118.9(5)
F8 C24 C23 115.5(4)
F8 C24 C19 119.5(4)
C23 C24 C19 125.0(5)
C26 C25 C30 119.1(4)
C26 C25 P2 121.8(4)
C30 C25 P2 119.1(4)
C27 C26 C25 120.5(5)
C27 C26 H26 119.7
C25 C26 H26 119.7
C26 C27 C28 120.3(5)
C26 C27 H27 119.8
C28 C27 H27 119.8
C29 C28 C27 120.0(5)
C29 C28 H28 120.0
C27 C28 H28 120.0
C28 C29 C30 119.7(5)
C28 C29 H29 120.2
C30 C29 H29 120.2
C25 C30 C29 120.3(5)
C25 C30 H30 119.9
C29 C30 H30 119.9
C36 C31 C32 118.8(4)
C36 C31 P2 117.3(4)
C32 C31 P2 123.8(4)
C33 C32 C31 119.9(5)
C33 C32 H32 120.0
C31 C32 H32 120.0
C34 C33 C32 120.3(5)
C34 C33 H33 119.8
C32 C33 H33 119.8
C35 C34 C33 120.4(5)
C35 C34 H34 119.8
C33 C34 H34 119.8
C34 C35 C36 119.5(5)
C34 C35 H35 120.3
C36 C35 H35 120.3
C35 C36 C31 121.1(5)
C35 C36 H36 119.5
C31 C36 H36 119.5
P3 C37 H37A 109.5
P3 C37 H37B 109.5
H37A C37 H37B 109.5
P3 C37 H37C 109.5
H37A C37 H37C 109.5
H37B C37 H37C 109.5
P3 C38 H38A 109.5
P3 C38 H38B 109.5
H38A C38 H38B 109.5
P3 C38 H38C 109.5
H38A C38 H38C 109.5
H38B C38 H38C 109.5
P3 C39 H39A 109.5
P3 C39 H39B 109.5
H39A C39 H39B 109.5
P3 C39 H39C 109.5
H39A C39 H39C 109.5
H39B C39 H39C 109.5
F14 P5 F10 91.10(19)
F14 P5 F9 178.9(2)
F10 P5 F9 90.02(18)
F14 P5 F13 89.84(17)
F10 P5 F13 90.58(19)
F9 P5 F13 89.94(17)
F14 P5 F11 90.29(17)
F10 P5 F11 90.58(19)
F9 P5 F11 89.90(17)
F13 P5 F11 178.8(2)
F14 P5 F12 89.52(18)
F10 P5 F12 179.2(2)
F9 P5 F12 89.35(17)
F13 P5 F12 89.89(17)
F11 P5 F12 88.95(17)
C42A P4A C41A 104.1(4)
C42A P4A C40A 103.3(4)
C41A P4A C40A 103.4(4)
C42A P4A Pd1 116.0(5)
C41A P4A Pd1 109.5(5)
C40A P4A Pd1 118.9(7)
C40B P4B C42B 102.7(4)
C40B P4B C41B 102.9(4)
C42B P4B C41B 102.4(4)
C40B P4B Pd1 115.5(5)
C42B P4B Pd1 119.5(4)
C41B P4B Pd1 111.8(4)
P4B C40B H40D 109.5
P4B C40B H40E 109.5
H40D C40B H40E 109.5
P4B C40B H40F 109.5
H40D C40B H40F 109.5
H40E C40B H40F 109.5
P4B C41B H41D 109.5
P4B C41B H41E 109.5
H41D C41B H41E 109.5
P4B C41B H41F 109.5
H41D C41B H41F 109.5
H41E C41B H41F 109.5
P4B C42B H42D 109.5
P4B C42B H42E 109.5
H42D C42B H42E 109.5
P4B C42B H42F 109.5
H42D C42B H42F 109.5
H42E C42B H42F 109.5

loop_
_geom_bond_atom_site_label_1
_geom_bond_atom_site_label_2
_geom_bond_distance
Pd1 C1 2.069(5)
Pd1 C19 2.079(5)
Pd1 P4A 2.299(3)
Pd1 P3 2.3175(13)
Pd1 P4B 2.338(2)
Pd1 Au1 2.7970(4)
Au1 P1 2.3117(12)
Au1 P2 2.3120(12)
P1 C2 1.816(5)
P1 C13 1.829(5)
P1 C7 1.832(5)
P2 C31 1.816(5)
P2 C25 1.823(5)
P2 C20 1.823(5)
P3 C37 1.807(5)
P3 C39 1.810(5)
P3 C38 1.812(5)
F1 C3 1.367(5)
F2 C4 1.333(5)
F3 C5 1.338(5)
F4 C6 1.371(5)
F5 C21 1.349(5)
F6 C22 1.357(5)
F7 C23 1.353(5)
F8 C24 1.371(6)
C1 C6 1.391(6)
C1 C2 1.419(7)
C2 C3 1.389(6)
C3 C4 1.370(6)
C4 C5 1.383(7)
C5 C6 1.376(7)
C7 C8 1.378(7)
C7 C12 1.400(6)
C8 C9 1.373(7)
C8 H8 0.9500
C9 C10 1.381(7)
C9 H9 0.9500
C10 C11 1.387(7)
C10 H10 0.9500
C11 C12 1.392(7)
C11 H11 0.9500
C12 H12 0.9500
C13 C14 1.396(6)
C13 C18 1.397(6)
C14 C15 1.402(7)
C14 H14 0.9500
C15 C16 1.381(7)
C15 H15 0.9500
C16 C17 1.392(7)
C16 H16 0.9500
C17 C18 1.381(7)
C17 H17 0.9500
C18 H18 0.9500
C19 C24 1.377(7)
C19 C20 1.427(6)
C20 C21 1.397(6)
C21 C22 1.363(7)
C22 C23 1.364(7)
C23 C24 1.374(7)
C25 C26 1.388(6)
C25 C30 1.389(7)
C26 C27 1.372(7)
C26 H26 0.9500
C27 C28 1.383(7)
C27 H27 0.9500
C28 C29 1.377(7)
C28 H28 0.9500
C29 C30 1.395(7)
C29 H29 0.9500
C30 H30 0.9500
C31 C36 1.398(6)
C31 C32 1.405(6)
C32 C33 1.389(7)
C32 H32 0.9500
C33 C34 1.388(7)
C33 H33 0.9500
C34 C35 1.384(7)
C34 H34 0.9500
C35 C36 1.388(7)
C35 H35 0.9500
C36 H36 0.9500
C37 H37A 0.9800
C37 H37B 0.9800
C37 H37C 0.9800
C38 H38A 0.9800
C38 H38B 0.9800
C38 H38C 0.9800
C39 H39A 0.9800
C39 H39B 0.9800
C39 H39C 0.9800
P5 F14 1.591(3)
P5 F10 1.592(3)
P5 F9 1.597(3)
P5 F13 1.608(3)
P5 F11 1.609(3)
P5 F12 1.613(3)
P4A C42A 1.791(5)
P4A C41A 1.793(5)
P4A C40A 1.797(5)
C40A H40A 0.9800
C40A H40B 0.9800
C40A H40C 0.9800
C41A H41A 0.9800
C41A H41B 0.9800
C41A H41C 0.9800
C42A H42A 0.9800
C42A H42B 0.9800
C42A H42C 0.9800
P4B C40B 1.798(5)
P4B C42B 1.799(5)
P4B C41B 1.803(5)
C40B H40D 0.9800
C40B H40E 0.9800
C40B H40F 0.9800
C41B H41D 0.9800
C41B H41E 0.9800
C41B H41F 0.9800
C42B H42D 0.9800
C42B H42E 0.9800
C42B H42F 0.9800

loop_
_geom_torsion_atom_site_label_1
_geom_torsion_atom_site_label_2
_geom_torsion_atom_site_label_3
_geom_torsion_atom_site_label_4
_geom_torsion
C1 Pd1 Au1 P1 -2.30(13)
C19 Pd1 Au1 P1 179.28(13)
P4A Pd1 Au1 P1 90.53(11)
P3 Pd1 Au1 P1 -90.84(4)
P4B Pd1 Au1 P1 86.85(8)
C1 Pd1 Au1 P2 -171.64(13)
C19 Pd1 Au1 P2 9.94(13)
P4A Pd1 Au1 P2 -78.81(11)
P3 Pd1 Au1 P2 99.83(4)
P4B Pd1 Au1 P2 -82.48(8)
P2 Au1 P1 C2 86.4(3)
Pd1 Au1 P1 C2 3.12(16)
P2 Au1 P1 C13 -29.0(3)
Pd1 Au1 P1 C13 -112.29(16)
P2 Au1 P1 C7 -148.0(3)
Pd1 Au1 P1 C7 128.70(17)
P1 Au1 P2 C31 22.1(3)
Pd1 Au1 P2 C31 105.33(16)
P1 Au1 P2 C25 138.6(3)
Pd1 Au1 P2 C25 -138.24(17)
P1 Au1 P2 C20 -96.3(3)
Pd1 Au1 P2 C20 -13.08(15)
C1 Pd1 P3 C37 94.3(3)
C19 Pd1 P3 C37 -84.7(3)
P4A Pd1 P3 C37 0.8(5)
Au1 Pd1 P3 C37 -174.1(2)
C1 Pd1 P3 C39 -24.4(2)
C19 Pd1 P3 C39 156.5(2)
P4A Pd1 P3 C39 -117.9(4)
Au1 Pd1 P3 C39 67.1(2)
C1 Pd1 P3 C38 -147.1(2)
C19 Pd1 P3 C38 33.9(3)
P4A Pd1 P3 C38 119.4(4)
Au1 Pd1 P3 C38 -55.5(2)
P4A Pd1 C1 C6 79.6(4)
P3 Pd1 C1 C6 -85.2(4)
P4B Pd1 C1 C6 87.3(4)
Au1 Pd1 C1 C6 -175.8(4)
P4A Pd1 C1 C2 -103.3(4)
P3 Pd1 C1 C2 91.9(4)
P4B Pd1 C1 C2 -95.6(4)
Au1 Pd1 C1 C2 1.4(4)
C6 C1 C2 C3 -0.5(7)
Pd1 C1 C2 C3 -177.7(3)
C6 C1 C2 P1 178.1(3)
Pd1 C1 C2 P1 1.0(6)
C13 P1 C2 C3 -70.7(4)
C7 P1 C2 C3 45.0(4)
Au1 P1 C2 C3 175.3(3)
C13 P1 C2 C1 110.7(4)
C7 P1 C2 C1 -133.6(4)
Au1 P1 C2 C1 -3.3(4)
C1 C2 C3 F1 -178.2(4)
P1 C2 C3 F1 3.2(6)
C1 C2 C3 C4 1.4(7)
P1 C2 C3 C4 -177.3(4)
F1 C3 C4 F2 -2.0(7)
C2 C3 C4 F2 178.5(4)
F1 C3 C4 C5 177.9(4)
C2 C3 C4 C5 -1.6(7)
F2 C4 C5 F3 0.7(7)
C3 C4 C5 F3 -179.2(4)
F2 C4 C5 C6 -179.1(4)
C3 C4 C5 C6 1.0(7)
F3 C5 C6 F4 -0.6(7)
C4 C5 C6 F4 179.2(4)
F3 C5 C6 C1 -180.0(4)
C4 C5 C6 C1 -0.2(8)
C2 C1 C6 F4 -179.4(4)
Pd1 C1 C6 F4 -2.0(6)
C2 C1 C6 C5 -0.1(7)
Pd1 C1 C6 C5 177.4(4)
C2 P1 C7 C8 -164.8(4)
C13 P1 C7 C8 -49.6(4)
Au1 P1 C7 C8 67.7(4)
C2 P1 C7 C12 16.9(5)
C13 P1 C7 C12 132.2(4)
Au1 P1 C7 C12 -110.5(4)
C12 C7 C8 C9 -1.8(8)
P1 C7 C8 C9 179.8(4)
C7 C8 C9 C10 0.5(9)
C8 C9 C10 C11 1.3(8)
C9 C10 C11 C12 -1.6(8)
C10 C11 C12 C7 0.2(7)
C8 C7 C12 C11 1.5(7)
P1 C7 C12 C11 179.8(4)
C2 P1 C13 C14 -162.7(4)
C7 P1 C13 C14 81.3(4)
Au1 P1 C13 C14 -43.8(4)
C2 P1 C13 C18 11.1(5)
C7 P1 C13 C18 -105.0(4)
Au1 P1 C13 C18 129.9(4)
C18 C13 C14 C15 -0.1(8)
P1 C13 C14 C15 173.9(4)
C13 C14 C15 C16 -0.9(8)
C14 C15 C16 C17 0.9(8)
C15 C16 C17 C18 0.2(9)
C16 C17 C18 C13 -1.2(9)
C14 C13 C18 C17 1.1(8)
P1 C13 C18 C17 -172.6(4)
P4A Pd1 C19 C24 -82.8(4)
P3 Pd1 C19 C24 82.1(4)
P4B Pd1 C19 C24 -90.4(4)
Au1 Pd1 C19 C24 172.7(4)
P4A Pd1 C19 C20 97.9(4)
P3 Pd1 C19 C20 -97.2(4)
P4B Pd1 C19 C20 90.4(4)
Au1 Pd1 C19 C20 -6.6(4)
C24 C19 C20 C21 -0.7(7)
Pd1 C19 C20 C21 178.6(3)
C24 C19 C20 P2 177.9(4)
Pd1 C19 C20 P2 -2.8(6)
C31 P2 C20 C21 72.2(4)
C25 P2 C20 C21 -40.6(4)
Au1 P2 C20 C21 -168.5(3)
C31 P2 C20 C19 -106.5(4)
C25 P2 C20 C19 140.8(4)
Au1 P2 C20 C19 12.9(4)
C19 C20 C21 F5 177.5(4)
P2 C20 C21 F5 -1.1(6)
C19 C20 C21 C22 -0.6(7)
P2 C20 C21 C22 -179.2(4)
F5 C21 C22 F6 0.9(7)
C20 C21 C22 F6 179.0(4)
F5 C21 C22 C23 -177.2(4)
C20 C21 C22 C23 0.9(8)
F6 C22 C23 F7 0.4(8)
C21 C22 C23 F7 178.5(4)
F6 C22 C23 C24 -178.1(5)
C21 C22 C23 C24 0.0(8)
F7 C23 C24 F8 -0.5(8)
C22 C23 C24 F8 177.9(5)
F7 C23 C24 C19 -179.9(5)
C22 C23 C24 C19 -1.5(9)
C20 C19 C24 F8 -177.6(4)
Pd1 C19 C24 F8 3.0(6)
C20 C19 C24 C23 1.8(8)
Pd1 C19 C24 C23 -177.6(4)
C31 P2 C25 C26 -27.5(4)
C20 P2 C25 C26 87.7(4)
Au1 P2 C25 C26 -147.0(3)
C31 P2 C25 C30 150.8(4)
C20 P2 C25 C30 -94.0(4)
Au1 P2 C25 C30 31.4(4)
C30 C25 C26 C27 0.6(7)
P2 C25 C26 C27 179.0(4)
C25 C26 C27 C28 0.9(7)
C26 C27 C28 C29 -1.6(8)
C27 C28 C29 C30 0.6(8)
C26 C25 C30 C29 -1.5(8)
P2 C25 C30 C29 -179.9(4)
C28 C29 C30 C25 0.9(8)
C25 P2 C31 C36 -85.0(4)
C20 P2 C31 C36 158.2(4)
Au1 P2 C31 C36 38.2(4)
C25 P2 C31 C32 90.6(4)
C20 P2 C31 C32 -26.2(5)
Au1 P2 C31 C32 -146.2(4)
C36 C31 C32 C33 1.6(7)
P2 C31 C32 C33 -173.9(4)
C31 C32 C33 C34 -0.3(8)
C32 C33 C34 C35 -0.8(8)
C33 C34 C35 C36 0.4(7)
C34 C35 C36 C31 1.0(7)
C32 C31 C36 C35 -2.0(7)
P2 C31 C36 C35 173.9(4)
C1 Pd1 P4A C42A 24.9(6)
C19 Pd1 P4A C42A -156.5(6)
P3 Pd1 P4A C42A 117.8(6)
P4B Pd1 P4A C42A -41.4(11)
Au1 Pd1 P4A C42A -67.4(6)
C1 Pd1 P4A C41A -92.6(5)
C19 Pd1 P4A C41A 86.1(5)
P3 Pd1 P4A C41A 0.4(7)
P4B Pd1 P4A C41A -158.8(13)
Au1 Pd1 P4A C41A 175.2(5)
C1 Pd1 P4A C40A 149.1(6)
C19 Pd1 P4A C40A -32.3(6)
P3 Pd1 P4A C40A -118.0(7)
P4B Pd1 P4A C40A 82.8(12)
Au1 Pd1 P4A C40A 56.8(6)
C1 Pd1 P4B C40B 178.5(5)
C19 Pd1 P4B C40B -2.7(5)
P4A Pd1 P4B C40B -67.7(11)
Au1 Pd1 P4B C40B 87.0(5)
C1 Pd1 P4B C42B 55.1(5)
C19 Pd1 P4B C42B -126.1(5)
P4A Pd1 P4B C42B 168.9(12)
Au1 Pd1 P4B C42B -36.4(5)
C1 Pd1 P4B C41B -64.4(4)
C19 Pd1 P4B C41B 114.4(4)
P4A Pd1 P4B C41B 49.4(11)
Au1 Pd1 P4B C41B -155.9(4)
